data_1568260
loop_
_publ_author_name
'Bellia, Sophia A.'
'Metzler, Matthew'
'Huynh, Marissa'
'Zeller, Matthias'
'Mirjafari, Arsalan'
'Cohn, Pamela'
'Hillesheim, Patrick C.'

_publ_section_title
;
 Bridging the crystal and solution structure of a series of lipid-inspired
 ionic liquids.
;
_journal_issue 4
_journal_name_full 'Soft matter'
_journal_page_first 749
_journal_page_last 765
_journal_paper_doi 10.1039/d2sm01478e
_journal_volume 19
_journal_year 2023
_chemical_formula_moiety 'Br, C21 H41 N2'
_chemical_formula_sum 'C21 H41 Br N2'
_chemical_formula_weight 401.47
_space_group_crystal_system triclinic
_space_group_IT_number 2
_space_group_name_Hall '-P 1'
_space_group_name_H-M_alt 'P -1'
_atom_sites_solution_hydrogens geom
_atom_sites_solution_primary dual
_atom_sites_solution_secondary difmap
_audit_creation_date 2022-11-07
_audit_creation_method
;
Olex2 1.5
(compiled 2022.04.07 svn.rca3783a0 for OlexSys, GUI svn.r6498)
;
_audit_update_record
;
2022-11-09 deposited with the CCDC.	2022-12-28 downloaded from the CCDC.
;
_cell_angle_alpha 86.48(2)
_cell_angle_beta 82.188(17)
_cell_angle_gamma 68.301(12)
_cell_formula_units_Z 2
_cell_length_a 6.715(3)
_cell_length_b 7.437(2)
_cell_length_c 24.396(9)
_cell_measurement_reflns_used 7931
_cell_measurement_temperature 150.0
_cell_measurement_theta_max 79.264
_cell_measurement_theta_min 3.651
_cell_volume 1121.4(7)
_computing_cell_refinement 'SAINT V8.40A (Bruker, 2019)'
_computing_data_collection 'Apex3 v2019.11-0 (Bruker, 2020)'
_computing_data_reduction 'SAINT V8.40A (Bruker, 2019)'
_computing_molecular_graphics
;
SHELXLE Rev1183 (H\"ubschle et al., 2011)
Olex2 1.5 (Dolomanov et al., 2009)
;
_computing_publication_material
;
SHELXLE Rev1183 (H\"ubschle et al., 2011)
Olex2 1.5 (Dolomanov et al., 2009)
;
_computing_structure_refinement
;  
SHELXL-2018/3 (Sheldrick, 2015, 2018), 
SHELXLE Rev1183 (H\"ubschle et al., 2011)
Olex2 1.5 (Dolomanov et al., 2009)
;
_computing_structure_solution 'SHELXT (Sheldrick, 2015)'
_diffrn_ambient_temperature 150.00
_diffrn_detector_area_resol_mean 7.4074
_diffrn_measured_fraction_theta_full 0.971
_diffrn_measured_fraction_theta_max 0.921
_diffrn_measurement_device_type
;
Bruker AXS D8 Quest diffractometer with PhotonIII_C14 charge-integrating and 
photon counting pixel array detector
;
_diffrn_measurement_method 'omega and phi scans'
_diffrn_radiation_type CuK\a
_diffrn_radiation_wavelength 1.54178
_diffrn_reflns_av_R_equivalents 0.0455
_diffrn_reflns_av_unetI/netI 0.0601
_diffrn_reflns_Laue_measured_fraction_full 0.971
_diffrn_reflns_Laue_measured_fraction_max 0.921
_diffrn_reflns_limit_h_max 8
_diffrn_reflns_limit_h_min -8
_diffrn_reflns_limit_k_max 9
_diffrn_reflns_limit_k_min -9
_diffrn_reflns_limit_l_max 23
_diffrn_reflns_limit_l_min -31
_diffrn_reflns_number 9127
_diffrn_reflns_point_group_measured_fraction_full 0.971
_diffrn_reflns_point_group_measured_fraction_max 0.921
_diffrn_reflns_theta_full 67.679
_diffrn_reflns_theta_max 79.782
_diffrn_reflns_theta_min 1.828
_exptl_absorpt_coefficient_mu 2.508
_exptl_absorpt_correction_T_max 0.3295
_exptl_absorpt_correction_T_min 0.1785
_exptl_absorpt_correction_type multi-scan
_exptl_absorpt_process_details
;
SADABS-2016/2 (Bruker,2016/2) was used for absorption correction.
wR2(int) was 0.0981 before and 0.0621 after correction.
The Ratio of minimum to maximum transmission is 0.5417.
The \l/2 correction factor is Not present.
;
_exptl_crystal_colour colourless
_exptl_crystal_colour_primary colourless
_exptl_crystal_density_diffrn 1.189
_exptl_crystal_description plate
_exptl_crystal_F_000 432
_exptl_crystal_size_max 0.34
_exptl_crystal_size_mid 0.32
_exptl_crystal_size_min 0.14
_refine_diff_density_max 2.085
_refine_diff_density_min -0.599
_refine_diff_density_rms 0.099
_refine_ls_extinction_method none
_refine_ls_goodness_of_fit_ref 1.196
_refine_ls_hydrogen_treatment constr
_refine_ls_matrix_type full
_refine_ls_number_parameters 220
_refine_ls_number_reflns 4516
_refine_ls_number_restraints 0
_refine_ls_restrained_S_all 1.196
_refine_ls_R_factor_all 0.0663
_refine_ls_R_factor_gt 0.0628
_refine_ls_shift/su_max 0.000
_refine_ls_shift/su_mean 0.000
_refine_ls_structure_factor_coef Fsqd
_refine_ls_weighting_details 'w=1/[\s^2^(Fo^2^)+(0.0391P)^2^+2.9345P] where P=(Fo^2^+2Fc^2^)/3'
_refine_ls_weighting_scheme calc
_refine_ls_wR_factor_gt 0.1676
_refine_ls_wR_factor_ref 0.1693
_reflns_Friedel_coverage 0.000
_reflns_number_gt 4170
_reflns_number_total 4516
_reflns_threshold_expression 'I > 2\s(I)'
_cod_data_source_file d2sm01478e2.cif
_cod_data_source_block hillesheim_2_isopropanolether_0m
_cod_depositor_comments 'Adding full bibliography for 1568260--1568262.cif.'
_cod_original_cell_volume 1121.5(7)
_cod_database_code 1568260
_shelx_shelxl_version_number 2018/3
_shelx_space_group_comment
;
The symmetry employed for this shelxl refinement is uniquely defined
by the following loop, which should always be used as a source of
symmetry information in preference to the above space-group names.
They are only intended as comments.
;
_shelx_estimated_absorpt_t_max 0.720
_shelx_estimated_absorpt_t_min 0.483
_olex2_refinement_description
;
1. Fixed Uiso
 At 1.2 times of:
  All C(H) groups, All C(H,H) groups
 At 1.5 times of:
  All C(H,H,H) groups
2.a Secondary CH2 refined with riding coordinates:
 C8(H8A,H8B), C9(H9A,H9B), C10(H10A,H10B), C11(H11A,H11B), C12(H12A,H12B),
 C13(H13A,H13B), C14(H14A,H14B), C15(H15A,H15B), C16(H16A,H16B), C17(H17A,H17B),
  C18(H18A,H18B), C19(H19A,H19B), C20(H20A,H20B), C21(H21A,H21B), C22(H22A,H22B)
2.b Aromatic/amide H refined with riding coordinates:
 C4(H4), C5(H5)
2.c Idealised Me refined as rotating group:
 C6(H6A,H6B,H6C), C7(H7A,H7B,H7C), C23(H23A,H23B,H23C)
;
_olex2_submission_special_instructions 'No special instructions were received'

loop_
_space_group_symop_operation_xyz
'x, y, z'
'-x, -y, -z'

loop_
_atom_site_label
_atom_site_type_symbol
_atom_site_fract_x
_atom_site_fract_y
_atom_site_fract_z
_atom_site_U_iso_or_equiv
_atom_site_adp_type
_atom_site_occupancy
_atom_site_site_symmetry_order
_atom_site_calc_flag
_atom_site_refinement_flags_posn
_atom_site_refinement_flags_adp
_atom_site_refinement_flags_occupancy
_atom_site_disorder_assembly
_atom_site_disorder_group
Br1 Br 0.16942(8) 0.18764(7) 0.61356(2) 0.03968(17) Uani 1 1 d . . . . .
N1 N 0.4213(6) -0.2646(5) 0.52313(15) 0.0329(7) Uani 1 1 d . . . . .
N3 N 0.5014(6) -0.4317(5) 0.59760(15) 0.0334(7) Uani 1 1 d . . . . .
C4 C 0.6927(7) -0.4473(6) 0.56564(19) 0.0355(9) Uani 1 1 d . . . . .
H4 H 0.833929 -0.518091 0.574908 0.043 Uiso 1 1 calc R U . . .
C5 C 0.6428(7) -0.3441(6) 0.51910(18) 0.0358(9) Uani 1 1 d . . . . .
H5 H 0.741635 -0.328940 0.489089 0.043 Uiso 1 1 calc R U . . .
C2 C 0.3363(7) -0.3190(6) 0.57123(18) 0.0332(8) Uani 1 1 d . . . . .
C6 C 0.2980(8) -0.1288(6) 0.48298(19) 0.0387(9) Uani 1 1 d . . . . .
H6A H 0.397148 -0.113676 0.451241 0.058 Uiso 1 1 calc R U . . .
H6B H 0.218077 -0.003008 0.500441 0.058 Uiso 1 1 calc R U . . .
H6C H 0.196143 -0.178949 0.470386 0.058 Uiso 1 1 calc R U . . .
C7 C 0.1040(7) -0.2653(6) 0.5910(2) 0.0409(10) Uani 1 1 d . . . . .
H7A H 0.024306 -0.254482 0.559352 0.061 Uiso 1 1 calc R U . . .
H7B H 0.050511 -0.140859 0.609876 0.061 Uiso 1 1 calc R U . . .
H7C H 0.083234 -0.365045 0.616731 0.061 Uiso 1 1 calc R U . . .
C8 C 0.4870(8) -0.5091(6) 0.65442(18) 0.0377(9) Uani 1 1 d . . . . .
H8A H 0.624836 -0.615305 0.660007 0.045 Uiso 1 1 calc R U . . .
H8B H 0.370937 -0.562839 0.659968 0.045 Uiso 1 1 calc R U . . .
C9 C 0.4395(8) -0.3512(7) 0.69669(18) 0.0382(9) Uani 1 1 d . . . . .
H9A H 0.299338 -0.247595 0.691496 0.046 Uiso 1 1 calc R U . . .
H9B H 0.425513 -0.406617 0.734322 0.046 Uiso 1 1 calc R U . . .
C10 C 0.6121(7) -0.2627(6) 0.69257(18) 0.0367(9) Uani 1 1 d . . . . .
H10A H 0.623285 -0.204050 0.655287 0.044 Uiso 1 1 calc R U . . .
H10B H 0.752990 -0.366768 0.696765 0.044 Uiso 1 1 calc R U . . .
C11 C 0.5671(8) -0.1090(7) 0.73579(19) 0.0391(9) Uani 1 1 d . . . . .
H11A H 0.427976 -0.003300 0.730950 0.047 Uiso 1 1 calc R U . . .
H11B H 0.551937 -0.166780 0.773047 0.047 Uiso 1 1 calc R U . . .
C12 C 0.7422(8) -0.0241(7) 0.73268(18) 0.0386(9) Uani 1 1 d . . . . .
H12A H 0.757679 0.033508 0.695428 0.046 Uiso 1 1 calc R U . . .
H12B H 0.881259 -0.129587 0.737709 0.046 Uiso 1 1 calc R U . . .
C13 C 0.6948(8) 0.1305(6) 0.77618(19) 0.0384(9) Uani 1 1 d . . . . .
H13A H 0.676631 0.073377 0.813386 0.046 Uiso 1 1 calc R U . . .
H13B H 0.556871 0.236897 0.770732 0.046 Uiso 1 1 calc R U . . .
C14 C 0.8728(8) 0.2144(7) 0.77392(19) 0.0405(10) Uani 1 1 d . . . . .
H14A H 1.010773 0.107904 0.779229 0.049 Uiso 1 1 calc R U . . .
H14B H 0.890619 0.271826 0.736740 0.049 Uiso 1 1 calc R U . . .
C15 C 0.8267(8) 0.3680(7) 0.81727(19) 0.0417(10) Uani 1 1 d . . . . .
H15A H 0.687060 0.472981 0.812455 0.050 Uiso 1 1 calc R U . . .
H15B H 0.811864 0.309696 0.854445 0.050 Uiso 1 1 calc R U . . .
C16 C 0.9998(8) 0.4553(7) 0.81465(19) 0.0408(10) Uani 1 1 d . . . . .
H16A H 1.013694 0.514671 0.777580 0.049 Uiso 1 1 calc R U . . .
H16B H 1.139750 0.350119 0.819080 0.049 Uiso 1 1 calc R U . . .
C17 C 0.9552(8) 0.6077(7) 0.8583(2) 0.0417(10) Uani 1 1 d . . . . .
H17A H 0.941524 0.548187 0.895378 0.050 Uiso 1 1 calc R U . . .
H17B H 0.815142 0.712686 0.853916 0.050 Uiso 1 1 calc R U . . .
C18 C 1.1286(8) 0.6956(7) 0.85568(19) 0.0408(10) Uani 1 1 d . . . . .
H18A H 1.269082 0.590246 0.859446 0.049 Uiso 1 1 calc R U . . .
H18B H 1.140578 0.756880 0.818825 0.049 Uiso 1 1 calc R U . . .
C19 C 1.0863(8) 0.8451(7) 0.89971(19) 0.0421(10) Uani 1 1 d . . . . .
H19A H 0.945268 0.949980 0.896261 0.051 Uiso 1 1 calc R U . . .
H19B H 1.076355 0.783612 0.936626 0.051 Uiso 1 1 calc R U . . .
C20 C 1.2585(8) 0.9325(7) 0.89612(19) 0.0426(10) Uani 1 1 d . . . . .
H20A H 1.267575 0.994367 0.859240 0.051 Uiso 1 1 calc R U . . .
H20B H 1.399566 0.827094 0.899166 0.051 Uiso 1 1 calc R U . . .
C21 C 1.2201(9) 1.0822(7) 0.9403(2) 0.0447(11) Uani 1 1 d . . . . .
H21A H 1.076693 1.185310 0.938356 0.054 Uiso 1 1 calc R U . . .
H21B H 1.217825 1.019295 0.977227 0.054 Uiso 1 1 calc R U . . .
C22 C 1.3909(9) 1.1739(8) 0.9343(2) 0.0491(12) Uani 1 1 d . . . . .
H22A H 1.534046 1.070341 0.936267 0.059 Uiso 1 1 calc R U . . .
H22B H 1.393573 1.235641 0.897188 0.059 Uiso 1 1 calc R U . . .
C23 C 1.3555(11) 1.3242(8) 0.9777(2) 0.0593(14) Uani 1 1 d . . . . .
H23A H 1.469723 1.378042 0.970676 0.089 Uiso 1 1 calc R U . . .
H23B H 1.359352 1.263316 1.014507 0.089 Uiso 1 1 calc R U . . .
H23C H 1.214759 1.428209 0.975883 0.089 Uiso 1 1 calc R U . . .

loop_
_atom_site_aniso_label
_atom_site_aniso_U_11
_atom_site_aniso_U_22
_atom_site_aniso_U_33
_atom_site_aniso_U_23
_atom_site_aniso_U_13
_atom_site_aniso_U_12
Br1 0.0390(3) 0.0338(3) 0.0468(3) 0.00026(17) -0.00906(18) -0.01270(19)
N1 0.0290(17) 0.0250(16) 0.0440(19) -0.0034(13) -0.0113(14) -0.0062(13)
N3 0.0336(18) 0.0292(17) 0.0414(18) -0.0030(13) -0.0112(14) -0.0134(14)
C4 0.028(2) 0.030(2) 0.049(2) -0.0081(17) -0.0108(17) -0.0083(16)
C5 0.031(2) 0.032(2) 0.046(2) -0.0088(17) -0.0063(17) -0.0111(17)
C2 0.033(2) 0.0235(18) 0.044(2) -0.0042(15) -0.0120(17) -0.0077(16)
C6 0.038(2) 0.029(2) 0.048(2) 0.0022(17) -0.0145(19) -0.0085(18)
C7 0.032(2) 0.033(2) 0.059(3) 0.0003(19) -0.0101(19) -0.0115(18)
C8 0.041(2) 0.031(2) 0.046(2) 0.0024(17) -0.0156(19) -0.0168(19)
C9 0.040(2) 0.037(2) 0.041(2) -0.0008(17) -0.0098(18) -0.0167(19)
C10 0.037(2) 0.035(2) 0.041(2) -0.0050(17) -0.0074(17) -0.0143(18)
C11 0.041(2) 0.041(2) 0.041(2) -0.0062(18) -0.0077(18) -0.020(2)
C12 0.040(2) 0.037(2) 0.040(2) -0.0061(17) -0.0054(18) -0.0151(19)
C13 0.038(2) 0.033(2) 0.044(2) -0.0080(17) -0.0072(18) -0.0109(18)
C14 0.044(3) 0.038(2) 0.043(2) -0.0045(18) -0.0081(19) -0.017(2)
C15 0.045(3) 0.042(2) 0.043(2) -0.0068(18) -0.0069(19) -0.020(2)
C16 0.041(2) 0.041(2) 0.045(2) -0.0055(18) -0.0086(19) -0.018(2)
C17 0.044(3) 0.040(2) 0.045(2) -0.0075(18) -0.0071(19) -0.019(2)
C18 0.040(2) 0.041(2) 0.045(2) -0.0068(18) -0.0066(19) -0.017(2)
C19 0.044(3) 0.043(2) 0.043(2) -0.0079(19) -0.0061(19) -0.020(2)
C20 0.045(3) 0.044(3) 0.042(2) -0.0079(19) -0.0052(19) -0.019(2)
C21 0.050(3) 0.046(3) 0.041(2) -0.0086(19) -0.007(2) -0.020(2)
C22 0.054(3) 0.050(3) 0.050(3) -0.007(2) -0.009(2) -0.025(2)
C23 0.071(4) 0.055(3) 0.063(3) -0.011(3) -0.017(3) -0.032(3)

loop_
_atom_type_symbol
_atom_type_description
_atom_type_scat_dispersion_real
_atom_type_scat_dispersion_imag
_atom_type_scat_source
C C 0.0181 0.0091 'International Tables Vol C Tables 4.2.6.8 and 6.1.1.4'
H H 0.0000 0.0000 'International Tables Vol C Tables 4.2.6.8 and 6.1.1.4'
Br Br -0.6763 1.2805 'International Tables Vol C Tables 4.2.6.8 and 6.1.1.4'
N N 0.0311 0.0180 'International Tables Vol C Tables 4.2.6.8 and 6.1.1.4'

loop_
_geom_angle_atom_site_label_1
_geom_angle_atom_site_label_2
_geom_angle_atom_site_label_3
_geom_angle
_geom_angle_site_symmetry_1
_geom_angle_site_symmetry_3
_geom_angle_publ_flag
C5 N1 C6 125.0(4) . . ?
C2 N1 C5 109.6(3) . . ?
C2 N1 C6 125.3(4) . . ?
C4 N3 C8 124.1(4) . . ?
C2 N3 C4 109.2(4) . . ?
C2 N3 C8 126.4(4) . . ?
N3 C4 H4 126.3 . . ?
C5 C4 N3 107.4(4) . . ?
C5 C4 H4 126.3 . . ?
N1 C5 H5 126.6 . . ?
C4 C5 N1 106.8(4) . . ?
C4 C5 H5 126.6 . . ?
N1 C2 C7 126.3(4) . . ?
N3 C2 N1 107.0(4) . . ?
N3 C2 C7 126.7(4) . . ?
N1 C6 H6A 109.5 . . ?
N1 C6 H6B 109.5 . . ?
N1 C6 H6C 109.5 . . ?
H6A C6 H6B 109.5 . . ?
H6A C6 H6C 109.5 . . ?
H6B C6 H6C 109.5 . . ?
C2 C7 H7A 109.5 . . ?
C2 C7 H7B 109.5 . . ?
C2 C7 H7C 109.5 . . ?
H7A C7 H7B 109.5 . . ?
H7A C7 H7C 109.5 . . ?
H7B C7 H7C 109.5 . . ?
N3 C8 H8A 109.5 . . ?
N3 C8 H8B 109.5 . . ?
N3 C8 C9 110.9(3) . . ?
H8A C8 H8B 108.1 . . ?
C9 C8 H8A 109.5 . . ?
C9 C8 H8B 109.5 . . ?
C8 C9 H9A 108.9 . . ?
C8 C9 H9B 108.9 . . ?
H9A C9 H9B 107.7 . . ?
C10 C9 C8 113.6(4) . . ?
C10 C9 H9A 108.9 . . ?
C10 C9 H9B 108.9 . . ?
C9 C10 H10A 108.9 . . ?
C9 C10 H10B 108.9 . . ?
C9 C10 C11 113.4(4) . . ?
H10A C10 H10B 107.7 . . ?
C11 C10 H10A 108.9 . . ?
C11 C10 H10B 108.9 . . ?
C10 C11 H11A 108.9 . . ?
C10 C11 H11B 108.9 . . ?
H11A C11 H11B 107.7 . . ?
C12 C11 C10 113.4(4) . . ?
C12 C11 H11A 108.9 . . ?
C12 C11 H11B 108.9 . . ?
C11 C12 H12A 109.0 . . ?
C11 C12 H12B 109.0 . . ?
C11 C12 C13 113.0(4) . . ?
H12A C12 H12B 107.8 . . ?
C13 C12 H12A 109.0 . . ?
C13 C12 H12B 109.0 . . ?
C12 C13 H13A 108.9 . . ?
C12 C13 H13B 108.9 . . ?
C12 C13 C14 113.2(4) . . ?
H13A C13 H13B 107.7 . . ?
C14 C13 H13A 108.9 . . ?
C14 C13 H13B 108.9 . . ?
C13 C14 H14A 108.9 . . ?
C13 C14 H14B 108.9 . . ?
H14A C14 H14B 107.7 . . ?
C15 C14 C13 113.5(4) . . ?
C15 C14 H14A 108.9 . . ?
C15 C14 H14B 108.9 . . ?
C14 C15 H15A 108.8 . . ?
C14 C15 H15B 108.8 . . ?
H15A C15 H15B 107.7 . . ?
C16 C15 C14 113.9(4) . . ?
C16 C15 H15A 108.8 . . ?
C16 C15 H15B 108.8 . . ?
C15 C16 H16A 108.7 . . ?
C15 C16 H16B 108.7 . . ?
C15 C16 C17 114.0(4) . . ?
H16A C16 H16B 107.6 . . ?
C17 C16 H16A 108.7 . . ?
C17 C16 H16B 108.7 . . ?
C16 C17 H17A 108.7 . . ?
C16 C17 H17B 108.7 . . ?
C16 C17 C18 114.1(4) . . ?
H17A C17 H17B 107.6 . . ?
C18 C17 H17A 108.7 . . ?
C18 C17 H17B 108.7 . . ?
C17 C18 H18A 108.7 . . ?
C17 C18 H18B 108.7 . . ?
H18A C18 H18B 107.6 . . ?
C19 C18 C17 114.2(4) . . ?
C19 C18 H18A 108.7 . . ?
C19 C18 H18B 108.7 . . ?
C18 C19 H19A 108.9 . . ?
C18 C19 H19B 108.9 . . ?
H19A C19 H19B 107.7 . . ?
C20 C19 C18 113.5(4) . . ?
C20 C19 H19A 108.9 . . ?
C20 C19 H19B 108.9 . . ?
C19 C20 H20A 108.7 . . ?
C19 C20 H20B 108.7 . . ?
C19 C20 C21 114.4(4) . . ?
H20A C20 H20B 107.6 . . ?
C21 C20 H20A 108.7 . . ?
C21 C20 H20B 108.7 . . ?
C20 C21 H21A 108.9 . . ?
C20 C21 H21B 108.9 . . ?
H21A C21 H21B 107.7 . . ?
C22 C21 C20 113.3(4) . . ?
C22 C21 H21A 108.9 . . ?
C22 C21 H21B 108.9 . . ?
C21 C22 H22A 108.7 . . ?
C21 C22 H22B 108.7 . . ?
H22A C22 H22B 107.6 . . ?
C23 C22 C21 114.3(5) . . ?
C23 C22 H22A 108.7 . . ?
C23 C22 H22B 108.7 . . ?
C22 C23 H23A 109.5 . . ?
C22 C23 H23B 109.5 . . ?
C22 C23 H23C 109.5 . . ?
H23A C23 H23B 109.5 . . ?
H23A C23 H23C 109.5 . . ?
H23B C23 H23C 109.5 . . ?

loop_
_geom_bond_atom_site_label_1
_geom_bond_atom_site_label_2
_geom_bond_distance
_geom_bond_site_symmetry_2
_geom_bond_publ_flag
N1 C5 1.375(6) . ?
N1 C2 1.340(6) . ?
N1 C6 1.465(5) . ?
N3 C4 1.379(6) . ?
N3 C2 1.336(5) . ?
N3 C8 1.473(6) . ?
C4 H4 0.9500 . ?
C4 C5 1.340(6) . ?
C5 H5 0.9500 . ?
C2 C7 1.478(6) . ?
C6 H6A 0.9800 . ?
C6 H6B 0.9800 . ?
C6 H6C 0.9800 . ?
C7 H7A 0.9800 . ?
C7 H7B 0.9800 . ?
C7 H7C 0.9800 . ?
C8 H8A 0.9900 . ?
C8 H8B 0.9900 . ?
C8 C9 1.525(6) . ?
C9 H9A 0.9900 . ?
C9 H9B 0.9900 . ?
C9 C10 1.520(6) . ?
C10 H10A 0.9900 . ?
C10 H10B 0.9900 . ?
C10 C11 1.522(6) . ?
C11 H11A 0.9900 . ?
C11 H11B 0.9900 . ?
C11 C12 1.519(6) . ?
C12 H12A 0.9900 . ?
C12 H12B 0.9900 . ?
C12 C13 1.529(6) . ?
C13 H13A 0.9900 . ?
C13 H13B 0.9900 . ?
C13 C14 1.533(6) . ?
C14 H14A 0.9900 . ?
C14 H14B 0.9900 . ?
C14 C15 1.522(6) . ?
C15 H15A 0.9900 . ?
C15 H15B 0.9900 . ?
C15 C16 1.519(7) . ?
C16 H16A 0.9900 . ?
C16 H16B 0.9900 . ?
C16 C17 1.523(6) . ?
C17 H17A 0.9900 . ?
C17 H17B 0.9900 . ?
C17 C18 1.525(6) . ?
C18 H18A 0.9900 . ?
C18 H18B 0.9900 . ?
C18 C19 1.517(6) . ?
C19 H19A 0.9900 . ?
C19 H19B 0.9900 . ?
C19 C20 1.513(7) . ?
C20 H20A 0.9900 . ?
C20 H20B 0.9900 . ?
C20 C21 1.525(6) . ?
C21 H21A 0.9900 . ?
C21 H21B 0.9900 . ?
C21 C22 1.524(7) . ?
C22 H22A 0.9900 . ?
C22 H22B 0.9900 . ?
C22 C23 1.520(7) . ?
C23 H23A 0.9800 . ?
C23 H23B 0.9800 . ?
C23 H23C 0.9800 . ?

loop_
_geom_torsion_atom_site_label_1
_geom_torsion_atom_site_label_2
_geom_torsion_atom_site_label_3
_geom_torsion_atom_site_label_4
_geom_torsion
_geom_torsion_site_symmetry_1
_geom_torsion_site_symmetry_2
_geom_torsion_site_symmetry_3
_geom_torsion_site_symmetry_4
_geom_torsion_publ_flag
N3 C4 C5 N1 0.6(4) . . . . ?
N3 C8 C9 C10 -60.6(5) . . . . ?
C4 N3 C2 N1 0.3(4) . . . . ?
C4 N3 C2 C7 179.9(4) . . . . ?
C4 N3 C8 C9 97.4(5) . . . . ?
C5 N1 C2 N3 0.1(4) . . . . ?
C5 N1 C2 C7 -179.5(4) . . . . ?
C2 N1 C5 C4 -0.4(5) . . . . ?
C2 N3 C4 C5 -0.6(5) . . . . ?
C2 N3 C8 C9 -74.7(5) . . . . ?
C6 N1 C5 C4 175.1(4) . . . . ?
C6 N1 C2 N3 -175.4(4) . . . . ?
C6 N1 C2 C7 5.0(6) . . . . ?
C8 N3 C4 C5 -173.8(4) . . . . ?
C8 N3 C2 N1 173.4(3) . . . . ?
C8 N3 C2 C7 -7.0(6) . . . . ?
C8 C9 C10 C11 -178.5(4) . . . . ?
C9 C10 C11 C12 178.5(4) . . . . ?
C10 C11 C12 C13 179.8(4) . . . . ?
C11 C12 C13 C14 179.0(4) . . . . ?
C12 C13 C14 C15 -179.8(4) . . . . ?
C13 C14 C15 C16 -178.8(4) . . . . ?
C14 C15 C16 C17 -179.5(4) . . . . ?
C15 C16 C17 C18 -179.9(4) . . . . ?
C16 C17 C18 C19 -179.1(4) . . . . ?
C17 C18 C19 C20 -179.3(4) . . . . ?
C18 C19 C20 C21 -179.6(4) . . . . ?
C19 C20 C21 C22 -177.6(4) . . . . ?
C20 C21 C22 C23 179.7(5) . . . . ?
